data_7045512
loop_
_publ_author_name
'Upmann, Daniel'
'Jones, Peter G.'

_publ_section_title
;
 Bromination and iodination of diphosphane dichalcogenides.
;
_journal_issue 8
_journal_name_full 'Dalton transactions (Cambridge, England : 2003)'
_journal_page_first 2748
_journal_page_last 2758
_journal_paper_doi 10.1039/c7dt04531j
_journal_volume 47
_journal_year 2018
_chemical_formula_sum 'C14 H31 Br4 P2 Se'
_chemical_formula_weight 659.93
_space_group_IT_number 14
_space_group_name_Hall '-P 2yn'
_space_group_name_H-M_alt 'P 1 21/n 1'
_symmetry_cell_setting monoclinic
_symmetry_space_group_name_Hall '-P 2yn'
_symmetry_space_group_name_H-M 'P 1 21/n 1'
_atom_sites_solution_hydrogens geom
_atom_sites_solution_primary direct
_atom_sites_solution_secondary difmap
_audit_creation_method SHELXL-97
_audit_update_record
;
2017-09-13 deposited with the CCDC.
2018-02-02 downloaded from the CCDC.
;
_cell_angle_alpha 90.00
_cell_angle_beta 96.958(2)
_cell_angle_gamma 90.00
_cell_formula_units_Z 4
_cell_length_a 7.4264(2)
_cell_length_b 28.7031(5)
_cell_length_c 10.8682(2)
_cell_measurement_reflns_used 38831
_cell_measurement_temperature 100(2)
_cell_measurement_theta_max 75.8050
_cell_measurement_theta_min 4.3500
_cell_volume 2299.61(9)
_computing_cell_refinement 'CrysAlisPro 1.171.38.43c (Rigaku OD, 2015)'
_computing_data_collection 'CrysAlisPro 1.171.38.43c (Rigaku OD, 2015)'
_computing_data_reduction 'CrysAlisPro 1.171.38.43c (Rigaku OD, 2015)'
_computing_molecular_graphics SHELXL-97
_computing_publication_material 'Bruker XP'
_computing_structure_refinement 'SHELXL-97 (Sheldrick, 1997)'
_computing_structure_solution 'SHELXS-97 (Sheldrick, 1990)'
_diffrn_ambient_temperature 100(2)
_diffrn_detector_area_resol_mean 10.3543
_diffrn_measured_fraction_theta_full 1.000
_diffrn_measured_fraction_theta_max 0.998
_diffrn_measurement_device_type 'Oxford Diffraction Xcalibur, Atlas, Nova'
_diffrn_measurement_method '\w scan'
_diffrn_radiation_monochromator mirror
_diffrn_radiation_type CuK\a
_diffrn_radiation_wavelength 1.54184
_diffrn_reflns_av_R_equivalents 0.0937
_diffrn_reflns_av_sigmaI/netI 0.0214
_diffrn_reflns_limit_h_max 9
_diffrn_reflns_limit_h_min -9
_diffrn_reflns_limit_k_max 36
_diffrn_reflns_limit_k_min -36
_diffrn_reflns_limit_l_max 13
_diffrn_reflns_limit_l_min -13
_diffrn_reflns_number 120978
_diffrn_reflns_theta_full 75.00
_diffrn_reflns_theta_max 76.29
_diffrn_reflns_theta_min 4.38
_diffrn_source 'micro-focus sealed X-ray tube'
_exptl_absorpt_coefficient_mu 11.609
_exptl_absorpt_correction_T_max 1.00000
_exptl_absorpt_correction_T_min 0.33881
_exptl_absorpt_correction_type multi-scan
_exptl_absorpt_process_details
;
CrysAlisPro 1.171.38.43c (Rigaku Oxford Diffraction, 2015)
Empirical absorption correction using spherical harmonics,
 implemented in SCALE3 ABSPACK scaling algorithm.
;
_exptl_crystal_colour 'pale yellow'
_exptl_crystal_density_diffrn 1.906
_exptl_crystal_density_method 'not measured'
_exptl_crystal_description needle
_exptl_crystal_F_000 1276
_exptl_crystal_size_max 0.25
_exptl_crystal_size_mid 0.10
_exptl_crystal_size_min 0.05
_refine_diff_density_max 0.736
_refine_diff_density_min -1.761
_refine_diff_density_rms 0.115
_refine_ls_extinction_method none
_refine_ls_goodness_of_fit_ref 1.073
_refine_ls_hydrogen_treatment constr
_refine_ls_matrix_type full
_refine_ls_number_parameters 194
_refine_ls_number_reflns 4819
_refine_ls_number_restraints 13
_refine_ls_restrained_S_all 1.072
_refine_ls_R_factor_all 0.0482
_refine_ls_R_factor_gt 0.0432
_refine_ls_shift/su_max 0.000
_refine_ls_shift/su_mean 0.000
_refine_ls_structure_factor_coef Fsqd
_refine_ls_weighting_details 'calc w=1/[\s^2^(Fo^2^)+(0.0406P)^2^+9.8839P] where P=(Fo^2^+2Fc^2^)/3'
_refine_ls_weighting_scheme calc
_refine_ls_wR_factor_gt 0.1015
_refine_ls_wR_factor_ref 0.1048
_reflns_number_gt 4379
_reflns_number_total 4819
_reflns_threshold_expression >2sigma(I)
_cod_data_source_file c7dt04531j2.cif
_cod_data_source_block tobi
_cod_depositor_comments 'Adding full bibliography for 7045509--7045531.cif.'
_cod_original_sg_symbol_H-M 'P 21/n'
_cod_database_code 7045512

loop_
_symmetry_equiv_pos_as_xyz
'x, y, z'
'-x+1/2, y+1/2, -z+1/2'
'-x, -y, -z'
'x-1/2, -y-1/2, z-1/2'

loop_
_atom_site_label
_atom_site_type_symbol
_atom_site_fract_x
_atom_site_fract_y
_atom_site_fract_z
_atom_site_U_iso_or_equiv
_atom_site_adp_type
_atom_site_occupancy
_atom_site_symmetry_multiplicity
_atom_site_calc_flag
_atom_site_refinement_flags
_atom_site_disorder_assembly
_atom_site_disorder_group
P1 P 0.37034(16) 0.10078(4) 0.17193(12) 0.0328(3) Uani 1 1 d . . .
Se1 Se 0.20464(7) 0.034710(17) 0.14445(6) 0.03766(14) Uani 1 1 d . . .
Br1 Br 0.29513(9) 0.00807(2) 0.36712(7) 0.05906(19) Uani 1 1 d . . .
Br2 Br 0.10430(7) 0.051909(17) -0.08964(5) 0.04007(14) Uani 1 1 d . . .
Br3 Br 0.38778(8) 0.09021(2) 0.64795(6) 0.05228(17) Uani 1 1 d . A .
Br4 Br 0.77800(7) 0.204508(18) 0.32725(5) 0.04011(14) Uani 1 1 d . . .
C01 C 0.3870(6) 0.12154(16) 0.3302(5) 0.0357(10) Uani 1 1 d . . .
H01A H 0.4638 0.0994 0.3833 0.043 Uiso 1 1 calc R . .
H01B H 0.4509 0.1519 0.3345 0.043 Uiso 1 1 calc R . .
C02 C 0.2077(6) 0.12780(16) 0.3856(4) 0.0316(9) Uani 1 1 d . A .
H02A H 0.1401 0.0980 0.3789 0.038 Uiso 1 1 calc R . .
H02B H 0.1329 0.1514 0.3367 0.038 Uiso 1 1 calc R . .
C1 C 0.2711(7) 0.14634(16) 0.0667(5) 0.0389(11) Uani 1 1 d . . .
H1 H 0.2757 0.1347 -0.0196 0.047 Uiso 1 1 calc R . .
C12 C 0.3838(10) 0.19108(19) 0.0800(6) 0.0574(16) Uani 1 1 d . . .
H12A H 0.3365 0.2133 0.0156 0.086 Uiso 1 1 calc R . .
H12B H 0.5106 0.1838 0.0711 0.086 Uiso 1 1 calc R . .
H12C H 0.3766 0.2048 0.1619 0.086 Uiso 1 1 calc R . .
C11 C 0.0704(8) 0.15560(19) 0.0799(5) 0.0436(12) Uani 1 1 d . . .
H11A H 0.0618 0.1747 0.1537 0.065 Uiso 1 1 calc R . .
H11B H 0.0079 0.1259 0.0882 0.065 Uiso 1 1 calc R . .
H11C H 0.0135 0.1721 0.0063 0.065 Uiso 1 1 calc R . .
C2 C 0.6045(7) 0.09091(19) 0.1433(6) 0.0477(13) Uani 1 1 d . . .
H2 H 0.6734 0.1203 0.1647 0.057 Uiso 1 1 calc R . .
C22 C 0.6146(9) 0.0810(3) 0.0057(7) 0.071(2) Uani 1 1 d . . .
H22A H 0.7413 0.0761 -0.0078 0.106 Uiso 1 1 calc R . .
H22B H 0.5650 0.1075 -0.0440 0.106 Uiso 1 1 calc R . .
H22C H 0.5439 0.0530 -0.0192 0.106 Uiso 1 1 calc R . .
C21 C 0.6938(8) 0.0523(2) 0.2269(8) 0.067(2) Uani 1 1 d . . .
H21A H 0.6284 0.0230 0.2087 0.100 Uiso 1 1 calc R . .
H21B H 0.6899 0.0607 0.3139 0.100 Uiso 1 1 calc R . .
H21C H 0.8203 0.0485 0.2115 0.100 Uiso 1 1 calc R . .
P2 P 0.24078(17) 0.14572(4) 0.54607(11) 0.0361(3) Uani 1 1 d D . .
C3 C 0.4115(12) 0.1915(3) 0.5497(8) 0.033(2) Uiso 0.527(13) 1 d PDU A 1
H3 H 0.5036 0.1818 0.4948 0.040 Uiso 0.527(13) 1 calc PR A 1
C31 C 0.3116(18) 0.2345(4) 0.4913(12) 0.042(3) Uiso 0.527(13) 1 d PDU A 1
H31A H 0.2503 0.2264 0.4091 0.063 Uiso 0.527(13) 1 calc PR A 1
H31B H 0.3991 0.2595 0.4833 0.063 Uiso 0.527(13) 1 calc PR A 1
H31C H 0.2217 0.2450 0.5442 0.063 Uiso 0.527(13) 1 calc PR A 1
C32 C 0.5110(13) 0.2014(3) 0.6788(9) 0.040(3) Uiso 0.527(13) 1 d PDU A 1
H32A H 0.5735 0.1731 0.7114 0.059 Uiso 0.527(13) 1 calc PR A 1
H32B H 0.4232 0.2111 0.7342 0.059 Uiso 0.527(13) 1 calc PR A 1
H32C H 0.5998 0.2263 0.6733 0.059 Uiso 0.527(13) 1 calc PR A 1
C3' C 0.3329(12) 0.2057(3) 0.5789(8) 0.029(2) Uiso 0.473(13) 1 d PDU A 2
H3' H 0.2799 0.2179 0.6527 0.034 Uiso 0.473(13) 1 calc PR A 2
C31' C 0.2696(19) 0.2372(4) 0.4689(11) 0.035(3) Uiso 0.473(13) 1 d PDU A 2
H31D H 0.1369 0.2365 0.4531 0.053 Uiso 0.473(13) 1 calc PR A 2
H31E H 0.3211 0.2262 0.3954 0.053 Uiso 0.473(13) 1 calc PR A 2
H31F H 0.3101 0.2692 0.4878 0.053 Uiso 0.473(13) 1 calc PR A 2
C32' C 0.5391(13) 0.2049(4) 0.6106(11) 0.038(3) Uiso 0.473(13) 1 d PDU A 2
H32D H 0.5719 0.1847 0.6824 0.057 Uiso 0.473(13) 1 calc PR A 2
H32E H 0.5830 0.2366 0.6300 0.057 Uiso 0.473(13) 1 calc PR A 2
H32F H 0.5946 0.1930 0.5395 0.057 Uiso 0.473(13) 1 calc PR A 2
C4 C 0.0232(7) 0.15232(17) 0.5993(5) 0.0389(11) Uani 1 1 d . A .
C42 C 0.0369(10) 0.1696(2) 0.7331(5) 0.0582(17) Uani 1 1 d . . .
H42A H -0.0846 0.1709 0.7594 0.087 Uiso 1 1 calc R A .
H42B H 0.0912 0.2008 0.7385 0.087 Uiso 1 1 calc R . .
H42C H 0.1129 0.1482 0.7871 0.087 Uiso 1 1 calc R . .
C41 C -0.0861(7) 0.1071(2) 0.5819(5) 0.0435(12) Uani 1 1 d . . .
H41A H -0.0252 0.0827 0.6347 0.065 Uiso 1 1 calc R A .
H41B H -0.0948 0.0973 0.4949 0.065 Uiso 1 1 calc R . .
H41C H -0.2081 0.1122 0.6048 0.065 Uiso 1 1 calc R . .

loop_
_atom_site_aniso_label
_atom_site_aniso_U_11
_atom_site_aniso_U_22
_atom_site_aniso_U_33
_atom_site_aniso_U_23
_atom_site_aniso_U_13
_atom_site_aniso_U_12
P1 0.0261(6) 0.0236(5) 0.0514(7) 0.0007(5) 0.0154(5) 0.0001(4)
Se1 0.0276(3) 0.0237(2) 0.0635(3) 0.0033(2) 0.0130(2) 0.00040(18)
Br1 0.0614(4) 0.0328(3) 0.0791(5) 0.0211(3) -0.0072(3) -0.0039(3)
Br2 0.0420(3) 0.0308(2) 0.0507(3) -0.0067(2) 0.0191(2) -0.0074(2)
Br3 0.0342(3) 0.0674(4) 0.0550(3) 0.0314(3) 0.0048(2) -0.0013(3)
Br4 0.0438(3) 0.0334(3) 0.0414(3) -0.0068(2) -0.0017(2) 0.0034(2)
C01 0.025(2) 0.029(2) 0.054(3) 0.009(2) 0.010(2) 0.0004(17)
C02 0.028(2) 0.031(2) 0.037(2) 0.0044(18) 0.0089(18) -0.0017(17)
C1 0.047(3) 0.026(2) 0.045(3) 0.0007(19) 0.013(2) -0.003(2)
C12 0.082(5) 0.032(3) 0.055(3) 0.012(2) -0.004(3) -0.018(3)
C11 0.054(3) 0.039(3) 0.038(3) 0.000(2) 0.006(2) 0.016(2)
C2 0.027(2) 0.044(3) 0.075(4) -0.018(3) 0.020(2) -0.009(2)
C22 0.040(3) 0.084(5) 0.095(5) -0.043(4) 0.037(3) -0.015(3)
C21 0.032(3) 0.049(3) 0.120(6) -0.018(4) 0.011(3) 0.010(3)
P2 0.0372(6) 0.0346(6) 0.0357(6) 0.0080(5) 0.0014(5) -0.0118(5)
C4 0.047(3) 0.034(2) 0.036(2) -0.0039(19) 0.006(2) 0.005(2)
C42 0.085(5) 0.049(3) 0.039(3) -0.007(2) 0.002(3) 0.022(3)
C41 0.040(3) 0.050(3) 0.044(3) 0.000(2) 0.018(2) -0.005(2)

loop_
_atom_type_symbol
_atom_type_description
_atom_type_scat_dispersion_real
_atom_type_scat_dispersion_imag
_atom_type_scat_source
C C 0.0181 0.0091 'International Tables Vol C Tables 4.2.6.8 and 6.1.1.4'
H H 0.0000 0.0000 'International Tables Vol C Tables 4.2.6.8 and 6.1.1.4'
P P 0.2955 0.4335 'International Tables Vol C Tables 4.2.6.8 and 6.1.1.4'
Se Se -0.7943 1.1372 'International Tables Vol C Tables 4.2.6.8 and 6.1.1.4'
Br Br -0.6763 1.2805 'International Tables Vol C Tables 4.2.6.8 and 6.1.1.4'

loop_
_geom_angle_atom_site_label_1
_geom_angle_atom_site_label_2
_geom_angle_atom_site_label_3
_geom_angle
C01 P1 C2 104.8(2)
C01 P1 C1 109.5(2)
C2 P1 C1 108.9(3)
C01 P1 Se1 112.04(15)
C2 P1 Se1 111.21(18)
C1 P1 Se1 110.16(17)
P1 Se1 Br1 92.84(4)
P1 Se1 Br2 93.25(4)
Br1 Se1 Br2 173.40(3)
C02 C01 P1 116.6(3)
C01 C02 P2 112.9(3)
C12 C1 C11 111.8(5)
C12 C1 P1 111.4(4)
C11 C1 P1 112.7(3)
C21 C2 C22 112.0(5)
C21 C2 P1 111.3(4)
C22 C2 P1 110.8(4)
C4 P2 C02 108.6(2)
C4 P2 C3 124.7(4)
C02 P2 C3 103.8(3)
C4 P2 C3' 99.5(3)
C02 P2 C3' 116.7(3)
C3 P2 C3' 25.2(3)
C4 P2 Br3 109.41(17)
C02 P2 Br3 106.62(16)
C3 P2 Br3 102.3(3)
C3' P2 Br3 115.5(3)
C32 C3 C31 112.7(8)
C32 C3 P2 114.2(6)
C31 C3 P2 105.7(7)
C31' C3' C32' 113.0(9)
C31' C3' P2 109.0(7)
C32' C3' P2 111.3(6)
C42 C4 C41 111.5(5)
C42 C4 P2 112.5(4)
C41 C4 P2 110.8(3)

loop_
_geom_bond_atom_site_label_1
_geom_bond_atom_site_label_2
_geom_bond_distance
P1 C01 1.810(5)
P1 C2 1.826(5)
P1 C1 1.833(5)
P1 Se1 2.2607(12)
Se1 Br1 2.5492(9)
Se1 Br2 2.6100(8)
Br3 P2 2.1596(14)
C01 C02 1.537(6)
C02 P2 1.806(5)
C1 C12 1.530(7)
C1 C11 1.538(7)
C2 C21 1.533(9)
C2 C22 1.533(9)
P2 C4 1.791(5)
P2 C3 1.824(8)
P2 C3' 1.871(8)
C3 C32 1.531(10)
C3 C31 1.536(11)
C3' C31' 1.527(12)
C3' C32' 1.528(11)
C4 C42 1.528(7)
C4 C41 1.531(7)

loop_
_geom_hbond_atom_site_label_D
_geom_hbond_atom_site_label_H
_geom_hbond_atom_site_label_A
_geom_hbond_distance_DH
_geom_hbond_distance_HA
_geom_hbond_distance_DA
_geom_hbond_angle_DHA
_geom_hbond_site_symmetry_A
C01 H01B Br4 0.99 2.87 3.758(5) 149.7 .
C2 H2 Br4 1.00 3.04 3.958(5) 153.5 .
C3 H3 Br4 1.00 2.97 3.871(9) 151.0 .
C32 H32B Br4 0.98 2.88 3.684(10) 139.3 4_566

loop_
_geom_torsion_atom_site_label_1
_geom_torsion_atom_site_label_2
_geom_torsion_atom_site_label_3
_geom_torsion_atom_site_label_4
_geom_torsion
C01 P1 Se1 Br1 -30.01(17)
C2 P1 Se1 Br1 87.0(2)
C1 P1 Se1 Br1 -152.22(18)
C01 P1 Se1 Br2 152.55(16)
C2 P1 Se1 Br2 -90.5(2)
C1 P1 Se1 Br2 30.34(18)
C2 P1 C01 C02 -173.5(4)
C1 P1 C01 C02 69.8(4)
Se1 P1 C01 C02 -52.7(4)
P1 C01 C02 P2 177.0(2)
C01 P1 C1 C12 58.2(5)
C2 P1 C1 C12 -55.9(5)
Se1 P1 C1 C12 -178.1(4)
C01 P1 C1 C11 -68.4(4)
C2 P1 C1 C11 177.4(4)
Se1 P1 C1 C11 55.2(4)
C01 P1 C2 C21 64.1(5)
C1 P1 C2 C21 -178.7(4)
Se1 P1 C2 C21 -57.2(5)
C01 P1 C2 C22 -170.5(4)
C1 P1 C2 C22 -53.4(5)
Se1 P1 C2 C22 68.2(5)
C01 C02 P2 C4 179.5(3)
C01 C02 P2 C3 44.9(4)
C01 C02 P2 C3' 68.1(5)
C01 C02 P2 Br3 -62.7(3)
C4 P2 C3 C32 74.9(8)
C02 P2 C3 C32 -160.3(7)
C3' P2 C3 C32 75.3(10)
Br3 P2 C3 C32 -49.5(7)
C4 P2 C3 C31 -49.5(8)
C02 P2 C3 C31 75.3(7)
C3' P2 C3 C31 -49.1(9)
Br3 P2 C3 C31 -173.9(6)
C4 P2 C3' C31' -85.8(7)
C02 P2 C3' C31' 30.7(8)
C3 P2 C3' C31' 94.5(11)
Br3 P2 C3' C31' 157.2(6)
C4 P2 C3' C32' 149.0(7)
C02 P2 C3' C32' -94.5(7)
C3 P2 C3' C32' -30.8(8)
Br3 P2 C3' C32' 32.0(8)
C02 P2 C4 C42 -177.4(4)
C3 P2 C4 C42 -54.8(5)
C3' P2 C4 C42 -54.9(5)
Br3 P2 C4 C42 66.5(4)
C02 P2 C4 C41 57.0(4)
C3 P2 C4 C41 179.6(4)
C3' P2 C4 C41 179.5(4)
Br3 P2 C4 C41 -59.1(4)
